data_4506629
loop_
_publ_author_name
'Bertolasi, Valerio'
'Gilli, Paola'
'Gilli, Gastone'

_publ_section_title
;
 Adducts of TCNQ with Neutral Nitrogen Bases. Their Rationalization in
 Terms of Intermolecular Charge-Transfer (CT) or Electron
 Donor--Acceptor (EDA) Interactions
;
_journal_issue 10
_journal_name_full 'Crystal Growth &amp; Design'
_journal_page_first 4758
_journal_paper_doi 10.1021/cg3004382
_journal_volume 12
_journal_year 2012
_chemical_formula_moiety 'C12 H13 N3 O4, 0.5(C12 H4 N4)'
_chemical_formula_sum 'C18 H15 N5 O4'
_chemical_formula_weight 365.35
_chemical_name_systematic
;
 ?
;
_space_group_IT_number 14
_symmetry_cell_setting monoclinic
_symmetry_space_group_name_Hall '-P 2yab'
_symmetry_space_group_name_H-M 'P 1 21/a 1'
_atom_sites_solution_hydrogens difmap
_atom_sites_solution_primary direct
_atom_sites_solution_secondary difmap
_audit_creation_method SHELXL-97
_cell_angle_alpha 90.00
_cell_angle_beta 105.7932(12)
_cell_angle_gamma 90.00
_cell_formula_units_Z 4
_cell_length_a 7.8021(2)
_cell_length_b 19.8646(6)
_cell_length_c 11.9355(4)
_cell_measurement_reflns_used 18468
_cell_measurement_temperature 295
_cell_measurement_theta_max 26.00
_cell_measurement_theta_min 3.77
_cell_volume 1780.00(9)
_computing_cell_refinement 'Denzo-SMN (Otwinowsi & Minor, 1997)'
_computing_data_collection 'COLLECT (Nonius, 1998)'
_computing_data_reduction 'Denzo-SMN (Otwinowsi & Minor, 1997)'
_computing_molecular_graphics 'ORTEPIII (Burnett & Johnson, 1996)'
_computing_publication_material 'SHELXL-97 (Sheldrick, 1997), PARST (Nardelli, 1995), PLATON (Spek, 2003)'
_computing_structure_refinement 'SHELXL-97 (Sheldrick, 1997)'
_computing_structure_solution 'SIR97 (Altomare et al., 1999)'
_diffrn_ambient_temperature 295
_diffrn_measured_fraction_theta_full 0.996
_diffrn_measured_fraction_theta_max 0.996
_diffrn_measurement_device_type 'Nonius Kappa CCD'
_diffrn_measurement_method '\f scans and \w scans'
_diffrn_radiation_monochromator graphite
_diffrn_radiation_source 'fine-focus sealed tube'
_diffrn_radiation_type MoK\a
_diffrn_radiation_wavelength 0.71073
_diffrn_reflns_av_R_equivalents 0.0550
_diffrn_reflns_av_sigmaI/netI 0.0542
_diffrn_reflns_limit_h_max 9
_diffrn_reflns_limit_h_min -9
_diffrn_reflns_limit_k_max 24
_diffrn_reflns_limit_k_min -23
_diffrn_reflns_limit_l_max 14
_diffrn_reflns_limit_l_min -14
_diffrn_reflns_number 18468
_diffrn_reflns_theta_full 26.00
_diffrn_reflns_theta_max 26.00
_diffrn_reflns_theta_min 3.77
_exptl_absorpt_coefficient_mu 0.100
_exptl_absorpt_correction_type none
_exptl_crystal_colour red
_exptl_crystal_density_diffrn 1.363
_exptl_crystal_density_method 'not measured'
_exptl_crystal_description needle
_exptl_crystal_F_000 760
_exptl_crystal_size_max 0.38
_exptl_crystal_size_mid 0.10
_exptl_crystal_size_min 0.06
_refine_diff_density_max 0.278
_refine_diff_density_min -0.194
_refine_diff_density_rms 0.045
_refine_ls_extinction_method none
_refine_ls_goodness_of_fit_ref 1.010
_refine_ls_hydrogen_treatment mixed
_refine_ls_matrix_type full
_refine_ls_number_parameters 313
_refine_ls_number_reflns 3493
_refine_ls_number_restraints 2
_refine_ls_restrained_S_all 1.010
_refine_ls_R_factor_all 0.1022
_refine_ls_R_factor_gt 0.0501
_refine_ls_shift/su_max 0.001
_refine_ls_shift/su_mean 0.001
_refine_ls_structure_factor_coef Fsqd
_refine_ls_weighting_details 'calc w=1/[\s^2^(Fo^2^)+(0.0744P)^2^+0.0547P] where P=(Fo^2^+2Fc^2^)/3'
_refine_ls_weighting_scheme calc
_refine_ls_wR_factor_gt 0.1165
_refine_ls_wR_factor_ref 0.1426
_reflns_number_gt 2032
_reflns_number_total 3493
_reflns_threshold_expression I>2sigma(I)
_cod_data_source_file cg3004382_si_002.cif
_cod_data_source_block (7)
_cod_depositor_comments
;
The following automatic conversions were performed:

'_symmetry_cell_setting' value 'Monoclinic' changed to 'monoclinic'
according to /home/saulius/struct/CIF-dictionaries/cif_core.dic
dictionary named 'cif_core.dic' version 2.4.2 from 2011-04-26.

Automatic conversion script
Id: cif_fix_values 1891 2012-01-12 08:04:46Z andrius 
;
_cod_original_sg_symbol_H-M 'P 21/a'
_cod_database_code 4506629

loop_
_symmetry_equiv_pos_as_xyz
'x, y, z'
'-x+1/2, y+1/2, -z'
'-x, -y, -z'
'x-1/2, -y-1/2, z'

loop_
_atom_site_label
_atom_site_type_symbol
_atom_site_fract_x
_atom_site_fract_y
_atom_site_fract_z
_atom_site_U_iso_or_equiv
_atom_site_adp_type
_atom_site_occupancy
_atom_site_symmetry_multiplicity
_atom_site_calc_flag
_atom_site_refinement_flags
_atom_site_disorder_assembly
_atom_site_disorder_group
O1 O 0.7905(3) 0.16099(9) -0.24462(14) 0.0827(6) Uani 1 1 d . A .
O2 O 0.685(2) 0.2539(6) -0.3429(6) 0.111(4) Uani 0.69(6) 1 d PD A 1
C9 C 0.688(6) 0.2179(9) -0.4497(11) 0.131(7) Uani 0.69(6) 1 d PD A 1
H9A H 0.8087 0.2081 -0.4485 0.196 Uiso 0.69(6) 1 calc PR A 1
H9B H 0.6340 0.2454 -0.5161 0.196 Uiso 0.69(6) 1 calc PR A 1
H9C H 0.6224 0.1765 -0.4543 0.196 Uiso 0.69(6) 1 calc PR A 1
O2' O 0.656(4) 0.2468(12) -0.3456(13) 0.090(6) Uani 0.31(6) 1 d PD A 2
C9' C 0.602(7) 0.2055(18) -0.450(2) 0.124(11) Uani 0.31(6) 1 d PD A 2
H9'1 H 0.7045 0.1826 -0.4613 0.186 Uiso 0.31(6) 1 calc PR A 2
H9'2 H 0.5508 0.2335 -0.5157 0.186 Uiso 0.31(6) 1 calc PR A 2
H9'3 H 0.5160 0.1730 -0.4407 0.186 Uiso 0.31(6) 1 calc PR A 2
O3 O 0.8056(3) 0.36197(8) -0.20770(14) 0.0786(5) Uani 1 1 d . A .
O4 O 0.5116(2) 0.07533(8) 0.42332(12) 0.0612(4) Uani 1 1 d . . .
N1 N 0.7220(2) 0.16181(10) -0.03600(15) 0.0496(5) Uani 1 1 d . . .
N2 N 0.7223(2) 0.22795(8) -0.04665(13) 0.0450(4) Uani 1 1 d . . .
N3 N 0.5625(3) -0.02756(10) 0.36396(18) 0.0547(5) Uani 1 1 d . . .
C1 C 0.6859(2) 0.13265(10) 0.06281(15) 0.0420(5) Uani 1 1 d . . .
C2 C 0.6831(3) 0.06335(11) 0.06951(18) 0.0512(5) Uani 1 1 d . . .
C3 C 0.6418(3) 0.03226(12) 0.16218(17) 0.0491(5) Uani 1 1 d . . .
C4 C 0.6034(2) 0.06992(9) 0.25037(15) 0.0394(4) Uani 1 1 d . . .
C5 C 0.6081(3) 0.13946(11) 0.24212(18) 0.0511(5) Uani 1 1 d . . .
C6 C 0.6493(3) 0.17115(11) 0.14982(18) 0.0525(6) Uani 1 1 d . . .
C7 C 0.7374(3) 0.25698(10) -0.14187(16) 0.0457(5) Uani 1 1 d . A .
C8 C 0.7419(3) 0.21867(12) -0.24666(18) 0.0573(6) Uani 1 1 d D . .
C10 C 0.7498(3) 0.33138(11) -0.13584(18) 0.0518(5) Uani 1 1 d . . .
C11 C 0.7015(5) 0.36752(17) -0.0386(3) 0.0654(7) Uani 1 1 d . A .
C12 C 0.5561(2) 0.03929(10) 0.35209(16) 0.0433(5) Uani 1 1 d . . .
H1N H 0.735(3) 0.1354(12) -0.092(2) 0.063(7) Uiso 1 1 d . . .
H3N1 H 0.591(3) -0.0530(12) 0.314(2) 0.066(7) Uiso 1 1 d . . .
H3N2 H 0.531(3) -0.0437(12) 0.428(2) 0.073(7) Uiso 1 1 d . . .
H2 H 0.714(3) 0.0383(13) 0.014(2) 0.081(8) Uiso 1 1 d . . .
H3 H 0.644(3) -0.0150(12) 0.1664(18) 0.062(6) Uiso 1 1 d . . .
H5 H 0.579(3) 0.1656(11) 0.2979(18) 0.055(6) Uiso 1 1 d . . .
H6 H 0.654(3) 0.2178(12) 0.1475(18) 0.060(6) Uiso 1 1 d . . .
H111 H 0.622(5) 0.345(2) -0.020(3) 0.137(15) Uiso 1 1 d . . .
H112 H 0.641(5) 0.405(2) -0.061(3) 0.138(15) Uiso 1 1 d . . .
H113 H 0.797(6) 0.393(2) -0.001(4) 0.158(16) Uiso 1 1 d . . .
C1A C 1.0510(2) 0.03037(11) 0.40719(16) 0.0457(5) Uani 1 1 d . . .
C2A C 1.0132(3) 0.07016(12) 0.49865(18) 0.0532(5) Uani 1 1 d . . .
C3A C 0.9642(3) 0.04134(12) 0.58669(18) 0.0527(6) Uani 1 1 d . . .
C4A C 1.0989(3) 0.06054(11) 0.31686(16) 0.0506(5) Uani 1 1 d . . .
C5A C 1.1317(3) 0.02170(12) 0.22311(19) 0.0577(6) Uani 1 1 d . . .
C6A C 1.1178(3) 0.13156(14) 0.30907(19) 0.0645(6) Uani 1 1 d . . .
N1A N 1.1566(3) -0.00897(12) 0.14887(18) 0.0789(7) Uani 1 1 d . . .
N2A N 1.1334(4) 0.18858(13) 0.3037(2) 0.1011(8) Uani 1 1 d . . .
H2A H 1.021(3) 0.1186(13) 0.4944(18) 0.065(7) Uiso 1 1 d . . .
H3A H 0.938(3) 0.0694(12) 0.6480(19) 0.065(6) Uiso 1 1 d . . .

loop_
_atom_site_aniso_label
_atom_site_aniso_U_11
_atom_site_aniso_U_22
_atom_site_aniso_U_33
_atom_site_aniso_U_23
_atom_site_aniso_U_13
_atom_site_aniso_U_12
O1 0.1498(17) 0.0537(12) 0.0573(10) 0.0048(8) 0.0497(10) 0.0213(10)
O2 0.248(11) 0.048(4) 0.042(4) -0.002(2) 0.048(5) 0.008(4)
C9 0.30(2) 0.056(6) 0.050(4) -0.006(3) 0.060(7) 0.004(8)
O2' 0.152(11) 0.041(7) 0.052(9) 0.004(5) -0.015(9) 0.015(6)
C9' 0.24(3) 0.078(13) 0.051(8) -0.007(7) 0.033(11) -0.037(14)
O3 0.1306(15) 0.0483(10) 0.0693(11) 0.0033(8) 0.0480(10) -0.0187(9)
O4 0.0950(11) 0.0490(10) 0.0553(8) 0.0029(7) 0.0471(8) 0.0045(8)
N1 0.0736(11) 0.0406(12) 0.0432(10) 0.0015(8) 0.0303(8) -0.0009(8)
N2 0.0557(9) 0.0378(11) 0.0453(9) 0.0031(7) 0.0202(7) -0.0033(7)
N3 0.0836(13) 0.0420(12) 0.0486(11) 0.0059(9) 0.0355(10) 0.0019(9)
C1 0.0532(11) 0.0380(12) 0.0398(10) 0.0040(8) 0.0211(8) -0.0019(9)
C2 0.0779(14) 0.0396(13) 0.0462(12) -0.0010(10) 0.0344(10) 0.0047(10)
C3 0.0742(13) 0.0339(12) 0.0472(11) 0.0020(10) 0.0301(10) 0.0019(10)
C4 0.0494(10) 0.0364(12) 0.0364(10) 0.0021(8) 0.0184(8) 0.0001(8)
C5 0.0785(14) 0.0404(13) 0.0428(11) -0.0066(10) 0.0309(10) -0.0037(10)
C6 0.0883(16) 0.0303(13) 0.0483(12) -0.0019(9) 0.0345(11) -0.0049(11)
C7 0.0614(12) 0.0381(12) 0.0424(11) 0.0029(9) 0.0222(9) -0.0029(9)
C8 0.0928(16) 0.0390(14) 0.0476(13) 0.0057(10) 0.0317(12) -0.0009(12)
C10 0.0669(13) 0.0412(13) 0.0490(12) 0.0029(10) 0.0187(10) -0.0042(10)
C11 0.0796(18) 0.0554(18) 0.0670(16) -0.0065(13) 0.0297(14) -0.0025(16)
C12 0.0506(10) 0.0421(13) 0.0416(10) 0.0031(9) 0.0200(8) 0.0006(9)
C1A 0.0498(11) 0.0488(13) 0.0423(11) -0.0039(9) 0.0190(9) -0.0008(9)
C2A 0.0681(13) 0.0442(14) 0.0551(13) -0.0052(11) 0.0300(10) -0.0018(11)
C3A 0.0648(13) 0.0503(15) 0.0507(13) -0.0114(11) 0.0288(10) -0.0022(10)
C4A 0.0569(11) 0.0536(14) 0.0463(12) 0.0008(10) 0.0223(9) 0.0015(10)
C5A 0.0631(13) 0.0659(16) 0.0512(13) 0.0055(12) 0.0277(11) -0.0034(11)
C6A 0.0881(17) 0.0584(18) 0.0567(14) 0.0065(12) 0.0360(12) 0.0016(13)
N1A 0.0983(15) 0.0922(18) 0.0603(12) -0.0076(12) 0.0454(11) -0.0025(12)
N2A 0.153(2) 0.0637(18) 0.1016(19) 0.0159(14) 0.0609(17) -0.0027(16)

loop_
_atom_type_symbol
_atom_type_description
_atom_type_scat_dispersion_real
_atom_type_scat_dispersion_imag
_atom_type_scat_source
C C 0.0033 0.0016 'International Tables Vol C Tables 4.2.6.8 and 6.1.1.4'
H H 0.0000 0.0000 'International Tables Vol C Tables 4.2.6.8 and 6.1.1.4'
N N 0.0061 0.0033 'International Tables Vol C Tables 4.2.6.8 and 6.1.1.4'
O O 0.0106 0.0060 'International Tables Vol C Tables 4.2.6.8 and 6.1.1.4'

loop_
_geom_angle_atom_site_label_1
_geom_angle_atom_site_label_2
_geom_angle_atom_site_label_3
_geom_angle
_geom_angle_site_symmetry_1
_geom_angle_site_symmetry_3
C8 O2 C9 114.7(10) . .
C8 O2' C9' 119(2) . .
O2' C9' H9'1 109.5 . .
O2' C9' H9'2 109.5 . .
H9'1 C9' H9'2 109.5 . .
O2' C9' H9'3 109.5 . .
H9'1 C9' H9'3 109.5 . .
H9'2 C9' H9'3 109.5 . .
N2 N1 C1 119.71(17) . .
N2 N1 H1N 121.4(15) . .
C1 N1 H1N 118.7(15) . .
C7 N2 N1 121.70(17) . .
C12 N3 H3N1 121.3(16) . .
C12 N3 H3N2 115.1(15) . .
H3N1 N3 H3N2 124(2) . .
C2 C1 C6 119.96(19) . .
C2 C1 N1 117.94(18) . .
C6 C1 N1 122.08(18) . .
C3 C2 C1 120.3(2) . .
C3 C2 H2 120.4(16) . .
C1 C2 H2 119.3(16) . .
C2 C3 C4 120.8(2) . .
C2 C3 H3 119.0(13) . .
C4 C3 H3 120.1(13) . .
C5 C4 C3 117.88(18) . .
C5 C4 C12 118.80(17) . .
C3 C4 C12 123.32(18) . .
C6 C5 C4 121.8(2) . .
C6 C5 H5 118.6(13) . .
C4 C5 H5 119.5(13) . .
C5 C6 C1 119.2(2) . .
C5 C6 H6 120.0(14) . .
C1 C6 H6 120.8(14) . .
N2 C7 C8 122.59(18) . .
N2 C7 C10 114.70(17) . .
C8 C7 C10 122.71(17) . .
O1 C8 O2' 120.3(10) . .
O1 C8 O2 123.6(5) . .
O2' C8 O2 11(2) . .
O1 C8 C7 123.67(19) . .
O2' C8 C7 114.8(9) . .
O2 C8 C7 112.7(5) . .
O3 C10 C7 119.50(19) . .
O3 C10 C11 121.2(2) . .
C7 C10 C11 119.2(2) . .
C10 C11 H111 107(3) . .
C10 C11 H112 113(2) . .
H111 C11 H112 99(3) . .
C10 C11 H113 107(3) . .
H111 C11 H113 137(4) . .
H112 C11 H113 89(3) . .
O4 C12 N3 120.97(19) . .
O4 C12 C4 120.23(18) . .
N3 C12 C4 118.80(18) . .
C4A C1A C3A 121.25(19) . 3_756
C4A C1A C2A 120.8(2) . .
C3A C1A C2A 118.00(19) 3_756 .
C3A C2A C1A 121.4(2) . .
C3A C2A H2A 120.0(13) . .
C1A C2A H2A 118.6(13) . .
C2A C3A C1A 120.6(2) . 3_756
C2A C3A H3A 120.1(13) . .
C1A C3A H3A 119.3(13) 3_756 .
C1A C4A C6A 122.65(19) . .
C1A C4A C5A 121.4(2) . .
C6A C4A C5A 115.93(19) . .
N1A C5A C4A 179.6(3) . .
N2A C6A C4A 179.5(3) . .

loop_
_geom_bond_atom_site_label_1
_geom_bond_atom_site_label_2
_geom_bond_distance
_geom_bond_site_symmetry_2
O1 C8 1.205(3) .
O2 C8 1.315(7) .
O2 C9 1.468(8) .
C9 H9A 0.9600 .
C9 H9B 0.9600 .
C9 H9C 0.9600 .
O2' C8 1.314(11) .
O2' C9' 1.452(15) .
C9' H9'1 0.9600 .
C9' H9'2 0.9600 .
C9' H9'3 0.9600 .
O3 C10 1.223(2) .
O4 C12 1.231(2) .
N1 N2 1.320(2) .
N1 C1 1.410(2) .
N1 H1N 0.87(2) .
N2 C7 1.308(2) .
N3 C12 1.335(3) .
N3 H3N1 0.86(2) .
N3 H3N2 0.92(3) .
C1 C2 1.380(3) .
C1 C6 1.381(3) .
C2 C3 1.379(3) .
C2 H2 0.91(3) .
C3 C4 1.389(3) .
C3 H3 0.94(2) .
C4 C5 1.386(3) .
C4 C12 1.491(3) .
C5 C6 1.381(3) .
C5 H5 0.92(2) .
C6 H6 0.93(2) .
C7 C8 1.473(3) .
C7 C10 1.482(3) .
C10 C11 1.498(3) .
C11 H111 0.85(4) .
C11 H112 0.88(4) .
C11 H113 0.91(5) .
C1A C4A 1.371(3) .
C1A C3A 1.433(3) 3_756
C1A C2A 1.442(3) .
C2A C3A 1.340(3) .
C2A H2A 0.97(2) .
C3A C1A 1.433(3) 3_756
C3A H3A 0.98(2) .
C4A C6A 1.424(3) .
C4A C5A 1.438(3) .
C5A N1A 1.135(3) .
C6A N2A 1.143(3) .
